data_7060223
loop_
_publ_author_name
'Verma, Abhineet'
'Hossain, S. K. Saddam'
'Sunkari, Sailaja S.'
'Reibenspies, Joseph'
'Saha, Satyen'

_publ_section_title
;
 Ligand influence versus electronic configuration of d-metal ion in
 determining the fate of NIR emission from LnIII ions: a case study with
 CuII, NiII and ZnII complexes
;
_journal_issue 5
_journal_name_full 'New Journal of Chemistry'
_journal_page_first 2696
_journal_page_last 2709
_journal_paper_doi 10.1039/D0NJ04020G
_journal_volume 45
_journal_year 2021
_chemical_formula_sum 'C20 H22 Cu N5 O13 Sm'
_chemical_formula_weight 754.31
_space_group_crystal_system monoclinic
_space_group_IT_number 14
_space_group_name_Hall '-P 2yn'
_space_group_name_H-M_alt 'P 1 21/n 1'
_atom_sites_solution_hydrogens geom
_audit_creation_method SHELXL-2018/1
_audit_update_record
;
2020-08-05 deposited with the CCDC.	2020-12-28 downloaded from the CCDC.
;
_cell_angle_alpha 90
_cell_angle_beta 101.230(4)
_cell_angle_gamma 90
_cell_formula_units_Z 4
_cell_length_a 11.8697(11)
_cell_length_b 14.6939(10)
_cell_length_c 14.8613(14)
_cell_measurement_reflns_used 9299
_cell_measurement_temperature 110(2)
_cell_measurement_theta_max 0.7463
_cell_measurement_theta_min 0.6317
_cell_volume 2542.4(4)
_computing_cell_refinement 'SAINT V8.38A (?, 2016)'
_computing_data_collection 'SAINT V8.38A (?, 2016)'
_computing_data_reduction 'SAINT V8.38A (?, 2016)'
_computing_structure_refinement 'SHELXL-2018/1 (Sheldrick, 2018)'
_computing_structure_solution 'SHELXT 2018/2 (Sheldrick, 2018)'
_diffrn_ambient_temperature 110(2)
_diffrn_measured_fraction_theta_full 0.999
_diffrn_measured_fraction_theta_max 0.925
_diffrn_measurement_device_type 'Bruker Micro-Source CMOS'
_diffrn_measurement_method '\f and \w scans'
_diffrn_radiation_type MoK\a
_diffrn_radiation_wavelength 0.71073
_diffrn_reflns_av_R_equivalents 0.0374
_diffrn_reflns_av_unetI/netI 0.0186
_diffrn_reflns_Laue_measured_fraction_full 0.999
_diffrn_reflns_Laue_measured_fraction_max 0.925
_diffrn_reflns_limit_h_max 17
_diffrn_reflns_limit_h_min -17
_diffrn_reflns_limit_k_max 21
_diffrn_reflns_limit_k_min -17
_diffrn_reflns_limit_l_max 21
_diffrn_reflns_limit_l_min -21
_diffrn_reflns_number 130385
_diffrn_reflns_point_group_measured_fraction_full 0.999
_diffrn_reflns_point_group_measured_fraction_max 0.925
_diffrn_reflns_theta_full 25.242
_diffrn_reflns_theta_max 31.688
_diffrn_reflns_theta_min 2.232
_diffrn_source 'microfocus sealed X-ray tube'
_exptl_absorpt_coefficient_mu 3.201
_exptl_absorpt_correction_T_max 0.7463
_exptl_absorpt_correction_T_min 0.6317
_exptl_absorpt_correction_type multi-scan
_exptl_absorpt_process_details
'SADABS-2016/2 (Bruker,2016/2) was used for absorption correction. wR2(int) was 0.1147 before and 0.0592 after correction. The Ratio of minimum to maximum transmission is 0.7740. The \l/2 correction factor is Not present.'
_exptl_crystal_colour Green
_exptl_crystal_density_diffrn 1.971
_exptl_crystal_description Plate
_exptl_crystal_F_000 1488
_exptl_crystal_size_max 0.200
_exptl_crystal_size_mid 0.200
_exptl_crystal_size_min 0.070
_refine_diff_density_max 1.731
_refine_diff_density_min -1.206
_refine_diff_density_rms 0.151
_refine_ls_extinction_coef 0.00298(13)
_refine_ls_extinction_expression Fc^*^=kFc[1+0.001xFc^2^\l^3^/sin(2\q)]^-1/4^
_refine_ls_extinction_method 'SHELXL-2018/1 (Sheldrick 2018)'
_refine_ls_goodness_of_fit_ref 1.030
_refine_ls_hydrogen_treatment constr
_refine_ls_matrix_type full
_refine_ls_number_parameters 401
_refine_ls_number_reflns 7963
_refine_ls_number_restraints 132
_refine_ls_restrained_S_all 1.027
_refine_ls_R_factor_all 0.0415
_refine_ls_R_factor_gt 0.0300
_refine_ls_shift/su_max 0.001
_refine_ls_shift/su_mean 0.000
_refine_ls_structure_factor_coef Fsqd
_refine_ls_weighting_details 'w=1/[\s^2^(Fo^2^)+(0.0219P)^2^+11.7377P] where P=(Fo^2^+2Fc^2^)/3'
_refine_ls_weighting_scheme calc
_refine_ls_wR_factor_gt 0.0646
_refine_ls_wR_factor_ref 0.0705
_reflns_Friedel_coverage 0.000
_reflns_number_gt 6877
_reflns_number_total 7963
_reflns_threshold_expression 'I > 2\s(I)'
_cod_data_source_file d0nj04020g2.cif
_cod_data_source_block shelx_CCDC4
_cod_depositor_comments 'Adding full bibliography for 7060214--7060223.cif.'
_cod_original_sg_symbol_H-M 'P 21/n'
_cod_database_code 7060223
_shelx_shelxl_version_number 2018/1
_shelx_space_group_comment
;
The symmetry employed for this shelxl refinement is uniquely defined
by the following loop, which should always be used as a source of
symmetry information in preference to the above space-group names.
They are only intended as comments.
;
_shelx_estimated_absorpt_t_min 0.567
_shelx_estimated_absorpt_t_max 0.807

loop_
_space_group_symop_operation_xyz
'x, y, z'
'-x+1/2, y+1/2, -z+1/2'
'-x, -y, -z'
'x-1/2, -y-1/2, z-1/2'

loop_
_atom_site_label
_atom_site_type_symbol
_atom_site_fract_x
_atom_site_fract_y
_atom_site_fract_z
_atom_site_U_iso_or_equiv
_atom_site_adp_type
_atom_site_occupancy
_atom_site_site_symmetry_order
_atom_site_calc_flag
_atom_site_refinement_flags_posn
_atom_site_refinement_flags_adp
_atom_site_refinement_flags_occupancy
_atom_site_disorder_assembly
_atom_site_disorder_group
Sm1 Sm 0.74073(2) 0.25021(2) 0.43461(2) 0.01123(5) Uani 1 1 d . . . . .
Cu1 Cu 0.44824(3) 0.27019(2) 0.46631(2) 0.00857(7) Uani 1 1 d . . . . .
O3 O 0.73732(16) 0.40953(13) 0.35779(14) 0.0136(4) Uani 1 1 d . . . . .
O1 O 0.56333(15) 0.34460(12) 0.42353(13) 0.0101(3) Uani 1 1 d . . . . .
O2 O 0.58607(15) 0.19807(13) 0.50776(13) 0.0121(3) Uani 1 1 d . . . . .
O4 O 0.79533(16) 0.16010(13) 0.58962(13) 0.0139(4) Uani 1 1 d . . . . .
O9 O 0.91573(17) 0.14734(15) 0.43030(15) 0.0190(4) Uani 1 1 d . . . . .
O7 O 0.74772(18) 0.08295(14) 0.39808(15) 0.0180(4) Uani 1 1 d . . . . .
O8 O 0.9017(2) 0.00221(17) 0.39612(18) 0.0348(6) Uani 1 1 d . . . . .
O12 O 0.92827(17) 0.33147(14) 0.49329(14) 0.0165(4) Uani 1 1 d . . . . .
O10 O 0.79169(17) 0.36468(14) 0.56601(14) 0.0162(4) Uani 1 1 d . . . . .
O11 O 0.9498(2) 0.4437(2) 0.5924(2) 0.0408(7) Uani 1 1 d . . . . .
O7A O 0.7662(7) 0.2377(9) 0.2665(6) 0.0215(11) Uani 0.524(12) 1 d D U P A 1
O5A O 0.5936(7) 0.2137(6) 0.2910(5) 0.0245(12) Uani 0.524(12) 1 d D U P A 1
O6A O 0.6274(6) 0.2068(6) 0.1516(4) 0.0368(16) Uani 0.524(12) 1 d D U P A 1
N3A N 0.6609(7) 0.2191(6) 0.2341(4) 0.0239(12) Uani 0.524(12) 1 d D U P A 1
O7B O 0.7912(8) 0.2395(10) 0.2781(7) 0.0214(12) Uani 0.476(12) 1 d D U P A 2
O5B O 0.6081(8) 0.2355(6) 0.2760(6) 0.0238(12) Uani 0.476(12) 1 d D U P A 2
O6B O 0.6663(8) 0.2505(7) 0.1474(4) 0.0382(16) Uani 0.476(12) 1 d D U P A 2
N3B N 0.6891(8) 0.2429(6) 0.2312(4) 0.0242(12) Uani 0.476(12) 1 d D U P A 2
N1 N 0.33386(18) 0.36828(15) 0.44503(15) 0.0098(4) Uani 1 1 d . . . . .
N2 N 0.34903(19) 0.16562(15) 0.48953(16) 0.0119(4) Uani 1 1 d . . . . .
N4 N 0.8578(2) 0.07573(16) 0.40810(17) 0.0173(5) Uani 1 1 d . . . . .
N5 N 0.8927(2) 0.38164(17) 0.55215(17) 0.0181(5) Uani 1 1 d . . . . .
C19 C 0.8267(2) 0.4416(2) 0.3113(2) 0.0227(6) Uani 1 1 d . . . . .
H1A H 0.862903 0.495964 0.342398 0.034 Uiso 1 1 calc R U . . .
H1B H 0.792841 0.456516 0.247464 0.034 Uiso 1 1 calc R U . . .
H1C H 0.884617 0.393804 0.312553 0.034 Uiso 1 1 calc R U . . .
C2 C 0.6459(2) 0.46833(17) 0.35722(17) 0.0100(4) Uani 1 1 d . . . . .
C1 C 0.5531(2) 0.42944(16) 0.39184(16) 0.0087(4) Uani 1 1 d . . . . .
C6 C 0.4551(2) 0.48371(16) 0.39054(16) 0.0088(4) Uani 1 1 d . . . . .
C5 C 0.4530(2) 0.57501(17) 0.35971(17) 0.0118(4) Uani 1 1 d . . . . .
H5 H 0.387079 0.611542 0.360289 0.014 Uiso 1 1 calc R U . . .
C4 C 0.5458(2) 0.61146(18) 0.32879(19) 0.0142(5) Uani 1 1 d . . . . .
H6 H 0.544106 0.673004 0.308983 0.017 Uiso 1 1 calc R U . . .
C3 C 0.6427(2) 0.55715(18) 0.32677(18) 0.0129(5) Uani 1 1 d . . . . .
H7 H 0.706104 0.581611 0.304420 0.015 Uiso 1 1 calc R U . . .
C7 C 0.3530(2) 0.44949(17) 0.41854(17) 0.0104(4) Uani 1 1 d . . . . .
H8 H 0.292440 0.492067 0.417264 0.013 Uiso 1 1 calc R U . . .
C8 C 0.2169(2) 0.35221(18) 0.46301(19) 0.0136(5) Uani 1 1 d . . . . .
H9A H 0.181416 0.411026 0.474395 0.016 Uiso 1 1 calc R U . . .
H9B H 0.221687 0.313938 0.518455 0.016 Uiso 1 1 calc R U . . .
C9 C 0.1425(2) 0.3048(2) 0.3810(2) 0.0171(5) Uani 1 1 d . . . . .
H10A H 0.135128 0.344868 0.326634 0.021 Uiso 1 1 calc R U . . .
H10B H 0.064579 0.295370 0.393990 0.021 Uiso 1 1 calc R U . . .
C10 C 0.1912(2) 0.2130(2) 0.35882(19) 0.0182(5) Uani 1 1 d . . . . .
H11A H 0.132821 0.180596 0.313382 0.022 Uiso 1 1 calc R U . . .
H11B H 0.259184 0.223439 0.330784 0.022 Uiso 1 1 calc R U . . .
C11 C 0.2255(2) 0.15368(19) 0.4436(2) 0.0163(5) Uani 1 1 d . . . . .
H12A H 0.175918 0.168670 0.487896 0.020 Uiso 1 1 calc R U . . .
H12B H 0.212080 0.089074 0.425775 0.020 Uiso 1 1 calc R U . . .
C12 C 0.3876(2) 0.09949(18) 0.54446(19) 0.0135(5) Uani 1 1 d . . . . .
H13 H 0.332596 0.055480 0.554234 0.016 Uiso 1 1 calc R U . . .
C13 C 0.5044(2) 0.08429(18) 0.59292(18) 0.0128(5) Uani 1 1 d . . . . .
C18 C 0.5978(2) 0.13258(17) 0.57109(17) 0.0109(4) Uani 1 1 d . . . . .
C17 C 0.7098(2) 0.10980(17) 0.61733(17) 0.0117(5) Uani 1 1 d . . . . .
C16 C 0.7284(2) 0.04224(19) 0.68376(18) 0.0154(5) Uani 1 1 d . . . . .
H17 H 0.804137 0.029015 0.715429 0.018 Uiso 1 1 calc R U . . .
C15 C 0.6342(3) -0.00668(19) 0.70400(19) 0.0178(5) Uani 1 1 d . . . . .
H18 H 0.646513 -0.053678 0.748741 0.021 Uiso 1 1 calc R U . . .
C14 C 0.5244(3) 0.01363(19) 0.65894(19) 0.0165(5) Uani 1 1 d . . . . .
H19 H 0.461384 -0.020115 0.672284 0.020 Uiso 1 1 calc R U . . .
C20 C 0.9099(3) 0.1520(2) 0.6441(2) 0.0261(7) Uani 1 1 d . . . . .
H20A H 0.936527 0.089023 0.641842 0.039 Uiso 1 1 calc R U . . .
H20B H 0.908864 0.168576 0.707820 0.039 Uiso 1 1 calc R U . . .
H20C H 0.961916 0.192743 0.619648 0.039 Uiso 1 1 calc R U . . .

loop_
_atom_site_aniso_label
_atom_site_aniso_U_11
_atom_site_aniso_U_22
_atom_site_aniso_U_33
_atom_site_aniso_U_23
_atom_site_aniso_U_13
_atom_site_aniso_U_12
Sm1 0.00949(7) 0.01102(7) 0.01337(7) 0.00025(4) 0.00272(4) 0.00062(4)
Cu1 0.00640(13) 0.00866(13) 0.01085(13) 0.00186(10) 0.00216(10) 0.00028(10)
O3 0.0100(8) 0.0119(8) 0.0210(9) 0.0051(7) 0.0080(7) 0.0019(7)
O1 0.0093(8) 0.0071(8) 0.0148(8) 0.0035(6) 0.0046(6) 0.0004(6)
O2 0.0085(8) 0.0113(8) 0.0164(9) 0.0063(7) 0.0025(7) 0.0015(6)
O4 0.0087(8) 0.0156(9) 0.0162(9) 0.0053(7) -0.0001(7) 0.0006(7)
O9 0.0127(9) 0.0189(10) 0.0250(10) -0.0034(8) 0.0027(8) 0.0023(7)
O7 0.0182(10) 0.0119(9) 0.0243(10) -0.0023(8) 0.0051(8) -0.0024(7)
O8 0.0477(16) 0.0185(11) 0.0369(14) -0.0049(10) 0.0049(12) 0.0185(11)
O12 0.0123(9) 0.0200(10) 0.0181(9) -0.0058(8) 0.0051(7) 0.0004(7)
O10 0.0125(9) 0.0166(9) 0.0207(10) -0.0055(8) 0.0065(7) -0.0001(7)
O11 0.0337(14) 0.0367(15) 0.0527(17) -0.0296(13) 0.0101(12) -0.0164(12)
O7A 0.028(3) 0.0259(18) 0.010(2) -0.0003(18) 0.0029(17) 0.014(3)
O5A 0.026(2) 0.032(3) 0.014(2) -0.003(2) 0.0004(16) 0.013(2)
O6A 0.037(3) 0.056(4) 0.0139(18) -0.013(2) -0.0030(18) 0.024(3)
N3A 0.028(3) 0.029(2) 0.0130(16) -0.0031(17) -0.0005(16) 0.016(2)
O7B 0.026(3) 0.025(2) 0.013(2) 0.001(2) 0.0017(19) 0.015(3)
O5B 0.028(3) 0.031(3) 0.011(2) 0.0000(19) -0.0001(16) 0.013(2)
O6B 0.051(4) 0.053(4) 0.0090(18) -0.003(2) 0.001(2) 0.025(3)
N3B 0.030(3) 0.029(2) 0.0125(16) -0.0038(18) 0.0028(17) 0.017(2)
N1 0.0088(9) 0.0097(9) 0.0118(9) 0.0002(7) 0.0042(7) 0.0016(7)
N2 0.0096(9) 0.0098(9) 0.0171(10) 0.0005(8) 0.0043(8) -0.0014(8)
N4 0.0225(12) 0.0133(10) 0.0157(11) -0.0003(8) 0.0026(9) 0.0069(9)
N5 0.0158(11) 0.0157(11) 0.0224(12) -0.0053(9) 0.0029(9) -0.0016(9)
C19 0.0135(12) 0.0260(15) 0.0321(16) 0.0132(13) 0.0134(12) 0.0037(11)
C2 0.0090(10) 0.0102(11) 0.0108(10) 0.0004(8) 0.0017(8) 0.0008(8)
C1 0.0106(10) 0.0071(10) 0.0080(10) 0.0005(8) 0.0008(8) 0.0001(8)
C6 0.0089(10) 0.0087(10) 0.0089(10) -0.0011(8) 0.0021(8) 0.0006(8)
C5 0.0132(11) 0.0101(11) 0.0114(11) -0.0001(9) 0.0011(9) 0.0014(9)
C4 0.0160(12) 0.0090(11) 0.0165(12) 0.0023(9) 0.0006(9) 0.0001(9)
C3 0.0128(11) 0.0110(11) 0.0147(11) 0.0016(9) 0.0024(9) -0.0026(9)
C7 0.0103(11) 0.0113(11) 0.0094(10) 0.0001(8) 0.0013(8) 0.0026(8)
C8 0.0094(11) 0.0133(11) 0.0203(12) 0.0009(10) 0.0086(9) 0.0015(9)
C9 0.0097(11) 0.0206(13) 0.0208(13) 0.0032(11) 0.0022(10) -0.0002(10)
C10 0.0121(12) 0.0251(14) 0.0166(12) -0.0044(11) 0.0007(9) -0.0018(10)
C11 0.0082(11) 0.0139(12) 0.0263(14) -0.0019(10) 0.0017(10) -0.0025(9)
C12 0.0108(11) 0.0122(11) 0.0192(12) 0.0006(9) 0.0074(9) -0.0019(9)
C13 0.0145(12) 0.0107(11) 0.0143(11) 0.0019(9) 0.0053(9) 0.0004(9)
C18 0.0128(11) 0.0090(10) 0.0111(10) 0.0030(9) 0.0027(9) 0.0012(9)
C17 0.0141(11) 0.0105(11) 0.0109(11) 0.0009(9) 0.0036(9) 0.0016(9)
C16 0.0187(13) 0.0152(12) 0.0117(11) 0.0019(9) 0.0017(9) 0.0043(10)
C15 0.0264(14) 0.0148(12) 0.0132(12) 0.0063(10) 0.0062(11) 0.0036(11)
C14 0.0220(13) 0.0125(12) 0.0172(12) 0.0042(10) 0.0092(10) 0.0008(10)
C20 0.0119(12) 0.0354(17) 0.0268(15) 0.0116(13) -0.0070(11) -0.0023(12)

loop_
_atom_type_symbol
_atom_type_description
_atom_type_scat_dispersion_real
_atom_type_scat_dispersion_imag
_atom_type_scat_source
C C 0.0033 0.0016 'International Tables Vol C Tables 4.2.6.8 and 6.1.1.4'
H H 0.0000 0.0000 'International Tables Vol C Tables 4.2.6.8 and 6.1.1.4'
Cu Cu 0.3201 1.2651 'International Tables Vol C Tables 4.2.6.8 and 6.1.1.4'
N N 0.0061 0.0033 'International Tables Vol C Tables 4.2.6.8 and 6.1.1.4'
O O 0.0106 0.0060 'International Tables Vol C Tables 4.2.6.8 and 6.1.1.4'
Sm Sm -0.1638 3.4418 'International Tables Vol C Tables 4.2.6.8 and 6.1.1.4'

loop_
_geom_angle_atom_site_label_1
_geom_angle_atom_site_label_2
_geom_angle_atom_site_label_3
_geom_angle
_geom_angle_site_symmetry_1
_geom_angle_site_symmetry_3
_geom_angle_publ_flag
O2 Sm1 O1 60.32(6) . . ?
O2 Sm1 O7B 136.8(3) . . ?
O1 Sm1 O7B 108.8(2) . . ?
O2 Sm1 O7 81.29(7) . . ?
O1 Sm1 O7 126.10(6) . . ?
O7B Sm1 O7 73.5(4) . . ?
O2 Sm1 O12 133.27(6) . . ?
O1 Sm1 O12 115.76(6) . . ?
O7B Sm1 O12 89.8(3) . . ?
O7 Sm1 O12 118.11(7) . . ?
O2 Sm1 O5A 81.58(18) . . ?
O1 Sm1 O5A 68.23(17) . . ?
O7 Sm1 O5A 70.07(19) . . ?
O12 Sm1 O5A 143.68(19) . . ?
O2 Sm1 O10 87.30(6) . . ?
O1 Sm1 O10 75.90(6) . . ?
O7B Sm1 O10 133.1(3) . . ?
O7 Sm1 O10 142.38(7) . . ?
O12 Sm1 O10 50.55(6) . . ?
O5A Sm1 O10 143.35(18) . . ?
O2 Sm1 O5B 90.1(2) . . ?
O1 Sm1 O5B 68.24(19) . . ?
O7B Sm1 O5B 50.39(17) . . ?
O7 Sm1 O5B 76.2(2) . . ?
O12 Sm1 O5B 134.1(2) . . ?
O10 Sm1 O5B 139.89(19) . . ?
O2 Sm1 O9 120.53(7) . . ?
O1 Sm1 O9 174.49(6) . . ?
O7B Sm1 O9 66.6(2) . . ?
O7 Sm1 O9 50.45(7) . . ?
O12 Sm1 O9 68.04(7) . . ?
O5A Sm1 O9 106.31(17) . . ?
O10 Sm1 O9 109.41(6) . . ?
O5B Sm1 O9 106.25(19) . . ?
O2 Sm1 O7A 130.6(2) . . ?
O1 Sm1 O7A 103.4(2) . . ?
O7 Sm1 O7A 73.0(3) . . ?
O12 Sm1 O7A 96.1(2) . . ?
O5A Sm1 O7A 50.36(17) . . ?
O10 Sm1 O7A 136.9(3) . . ?
O9 Sm1 O7A 71.8(2) . . ?
O2 Sm1 O3 122.07(6) . . ?
O1 Sm1 O3 62.02(6) . . ?
O7B Sm1 O3 68.7(3) . . ?
O7 Sm1 O3 141.35(7) . . ?
O12 Sm1 O3 70.34(6) . . ?
O5A Sm1 O3 82.6(2) . . ?
O10 Sm1 O3 74.01(7) . . ?
O5B Sm1 O3 73.7(2) . . ?
O9 Sm1 O3 117.40(6) . . ?
O7A Sm1 O3 68.5(3) . . ?
O2 Sm1 O4 61.83(6) . . ?
O1 Sm1 O4 113.47(6) . . ?
O7B Sm1 O4 135.8(3) . . ?
O7 Sm1 O4 71.62(7) . . ?
O12 Sm1 O4 83.41(6) . . ?
O5A Sm1 O4 130.0(2) . . ?
O10 Sm1 O4 71.39(7) . . ?
O5B Sm1 O4 139.7(2) . . ?
O9 Sm1 O4 70.37(6) . . ?
O7A Sm1 O4 139.3(3) . . ?
O3 Sm1 O4 144.95(6) . . ?
O2 Cu1 O1 79.02(8) . . ?
O2 Cu1 N1 164.43(9) . . ?
O1 Cu1 N1 92.42(8) . . ?
O2 Cu1 N2 90.80(8) . . ?
O1 Cu1 N2 163.19(8) . . ?
N1 Cu1 N2 100.33(9) . . ?
C2 O3 C19 116.0(2) . . ?
C2 O3 Sm1 120.59(14) . . ?
C19 O3 Sm1 123.36(16) . . ?
C1 O1 Cu1 128.28(16) . . ?
C1 O1 Sm1 124.13(15) . . ?
Cu1 O1 Sm1 107.57(7) . . ?
C18 O2 Cu1 125.57(16) . . ?
C18 O2 Sm1 123.95(15) . . ?
Cu1 O2 Sm1 110.37(8) . . ?
C17 O4 C20 117.0(2) . . ?
C17 O4 Sm1 117.45(15) . . ?
C20 O4 Sm1 125.28(17) . . ?
N4 O9 Sm1 95.40(15) . . ?
N4 O7 Sm1 97.48(15) . . ?
N5 O12 Sm1 97.06(15) . . ?
N5 O10 Sm1 95.44(15) . . ?
N3A O7A Sm1 95.1(6) . . ?
N3A O5A Sm1 97.3(5) . . ?
O6A N3A O5A 122.1(6) . . ?
O6A N3A O7A 120.7(7) . . ?
O5A N3A O7A 117.2(6) . . ?
O6A N3A Sm1 179.5(6) . . ?
O5A N3A Sm1 57.6(4) . . ?
O7A N3A Sm1 59.6(5) . . ?
N3B O7B Sm1 97.5(6) . . ?
N3B O5B Sm1 94.7(5) . . ?
O6B N3B O7B 123.8(8) . . ?
O6B N3B O5B 119.8(7) . . ?
O7B N3B O5B 116.4(7) . . ?
O6B N3B Sm1 172.6(6) . . ?
O7B N3B Sm1 57.3(6) . . ?
O5B N3B Sm1 59.9(4) . . ?
C7 N1 C8 115.4(2) . . ?
C7 N1 Cu1 124.82(18) . . ?
C8 N1 Cu1 119.78(16) . . ?
C12 N2 C11 113.2(2) . . ?
C12 N2 Cu1 122.42(18) . . ?
C11 N2 Cu1 124.38(17) . . ?
O8 N4 O9 123.0(3) . . ?
O8 N4 O7 120.3(3) . . ?
O9 N4 O7 116.7(2) . . ?
O8 N4 Sm1 177.4(2) . . ?
O9 N4 Sm1 59.58(13) . . ?
O7 N4 Sm1 57.08(12) . . ?
O11 N5 O12 122.8(3) . . ?
O11 N5 O10 121.0(3) . . ?
O12 N5 O10 116.3(2) . . ?
O11 N5 Sm1 171.9(2) . . ?
O12 N5 Sm1 57.67(13) . . ?
O10 N5 Sm1 59.13(13) . . ?
C3 C2 O3 124.3(2) . . ?
C3 C2 C1 121.7(2) . . ?
O3 C2 C1 114.1(2) . . ?
O1 C1 C6 123.7(2) . . ?
O1 C1 C2 118.7(2) . . ?
C6 C1 C2 117.6(2) . . ?
C1 C6 C5 120.3(2) . . ?
C1 C6 C7 122.4(2) . . ?
C5 C6 C7 117.3(2) . . ?
C4 C5 C6 120.6(2) . . ?
C5 C4 C3 119.8(2) . . ?
C2 C3 C4 120.0(2) . . ?
N1 C7 C6 128.0(2) . . ?
N1 C8 C9 110.2(2) . . ?
C8 C9 C10 113.0(2) . . ?
C11 C10 C9 112.3(2) . . ?
N2 C11 C10 113.0(2) . . ?
N2 C12 C13 128.0(2) . . ?
C18 C13 C14 119.8(2) . . ?
C18 C13 C12 121.9(2) . . ?
C14 C13 C12 118.2(2) . . ?
O2 C18 C13 123.2(2) . . ?
O2 C18 C17 118.2(2) . . ?
C13 C18 C17 118.5(2) . . ?
O4 C17 C16 124.8(2) . . ?
O4 C17 C18 113.9(2) . . ?
C16 C17 C18 121.3(2) . . ?
C17 C16 C15 119.6(3) . . ?
C14 C15 C16 120.0(2) . . ?
C15 C14 C13 120.7(3) . . ?

loop_
_geom_bond_atom_site_label_1
_geom_bond_atom_site_label_2
_geom_bond_distance
_geom_bond_site_symmetry_2
_geom_bond_publ_flag
Sm1 O2 2.4323(18) . ?
Sm1 O1 2.5001(18) . ?
Sm1 O7B 2.518(12) . ?
Sm1 O7 2.522(2) . ?
Sm1 O12 2.527(2) . ?
Sm1 O5A 2.538(9) . ?
Sm1 O10 2.559(2) . ?
Sm1 O5B 2.576(9) . ?
Sm1 O9 2.580(2) . ?
Sm1 O7A 2.580(10) . ?
Sm1 O3 2.6015(19) . ?
Sm1 O4 2.6264(19) . ?
Cu1 O2 1.9459(18) . ?
Cu1 O1 1.9504(18) . ?
Cu1 N1 1.963(2) . ?
Cu1 N2 2.006(2) . ?
O3 C2 1.386(3) . ?
O3 C19 1.453(3) . ?
O1 C1 1.330(3) . ?
O2 C18 1.334(3) . ?
O4 C17 1.382(3) . ?
O4 C20 1.446(3) . ?
O9 N4 1.265(3) . ?
O7 N4 1.290(3) . ?
O8 N4 1.228(3) . ?
O12 N5 1.277(3) . ?
O10 N5 1.280(3) . ?
O11 N5 1.221(3) . ?
O7A N3A 1.279(6) . ?
O5A N3A 1.273(6) . ?
O6A N3A 1.227(5) . ?
O7B N3B 1.276(6) . ?
O5B N3B 1.277(6) . ?
O6B N3B 1.226(5) . ?
N1 C7 1.290(3) . ?
N1 C8 1.483(3) . ?
N2 C12 1.294(3) . ?
N2 C11 1.502(3) . ?
C2 C3 1.380(3) . ?
C2 C1 1.423(3) . ?
C1 C6 1.407(3) . ?
C6 C5 1.416(3) . ?
C6 C7 1.447(3) . ?
C5 C4 1.382(4) . ?
C4 C3 1.405(4) . ?
C8 C9 1.527(4) . ?
C9 C10 1.528(4) . ?
C10 C11 1.521(4) . ?
C12 C13 1.450(4) . ?
C13 C18 1.406(4) . ?
C13 C14 1.416(4) . ?
C18 C17 1.413(4) . ?
C17 C16 1.387(4) . ?
C16 C15 1.410(4) . ?
C15 C14 1.377(4) . ?
